data_4515796
loop_
_publ_author_name
'Ghorai, Debasish'
'Finger, Lars H.'
'Zanoni, Giuseppe'
'Ackermann, Lutz'

_publ_section_title
;
 Bimetallic Nickel Complexes for Aniline C--H Alkylations
;
_journal_issue 12
_journal_name_full 'ACS Catalysis'
_journal_page_first 11657
_journal_paper_doi 10.1021/acscatal.8b03770
_journal_volume 8
_journal_year 2018
_chemical_formula_moiety 'C14 H14 F N3'
_chemical_formula_sum 'C14 H14 F N3'
_chemical_formula_weight 243.28
_space_group_crystal_system monoclinic
_space_group_IT_number 14
_space_group_name_Hall '-P 2ybc'
_space_group_name_H-M_alt 'P 1 21/c 1'
_atom_sites_solution_hydrogens mixed
_atom_sites_solution_primary dual
_audit_creation_date 2017-09-14
_audit_creation_method
;
Olex2 1.2
(compiled 2017.08.10 svn.r3458 for OlexSys, GUI svn.r5381)
;
_cell_angle_alpha 90
_cell_angle_beta 95.656(3)
_cell_angle_gamma 90
_cell_formula_units_Z 8
_cell_length_a 13.3888(13)
_cell_length_b 8.0065(8)
_cell_length_c 22.9811(17)
_cell_measurement_reflns_used 1275
_cell_measurement_temperature 103
_cell_measurement_theta_max 24.23
_cell_measurement_theta_min 2.70
_cell_volume 2451.5(4)
_computing_cell_refinement 'SAINT V8.38A (?, 2016)'
_computing_data_reduction 'SAINT V8.38A (?, 2016)'
_computing_molecular_graphics 'Olex2 (Dolomanov et al., 2009)'
_computing_publication_material 'Olex2 (Dolomanov et al., 2009)'
_computing_structure_refinement 'XL (Sheldrick, 2008)'
_computing_structure_solution 'XT (Sheldrick, 2015)'
_diffrn_ambient_temperature 103
_diffrn_measured_fraction_theta_full 0.999
_diffrn_measured_fraction_theta_max 0.998
_diffrn_measurement_device_type 'Bruker APEX-II CCD'
_diffrn_measurement_method '\f and \w scans'
_diffrn_radiation_type MoK\a
_diffrn_radiation_wavelength 0.71073
_diffrn_reflns_av_R_equivalents 0.0329
_diffrn_reflns_av_unetI/netI 0.0249
_diffrn_reflns_Laue_measured_fraction_full 0.999
_diffrn_reflns_Laue_measured_fraction_max 0.998
_diffrn_reflns_limit_h_max 19
_diffrn_reflns_limit_h_min -19
_diffrn_reflns_limit_k_max 11
_diffrn_reflns_limit_k_min -11
_diffrn_reflns_limit_l_max 32
_diffrn_reflns_limit_l_min -32
_diffrn_reflns_number 46626
_diffrn_reflns_point_group_measured_fraction_full 0.999
_diffrn_reflns_point_group_measured_fraction_max 0.998
_diffrn_reflns_theta_full 25.242
_diffrn_reflns_theta_max 30.529
_diffrn_reflns_theta_min 2.230
_diffrn_standards_number 0
_exptl_absorpt_coefficient_mu 0.091
_exptl_absorpt_correction_T_max 1.0000
_exptl_absorpt_correction_T_min 0.9466
_exptl_absorpt_correction_type numerical
_exptl_absorpt_process_details
'SADABS-2016/2 (Bruker,2016/2) was used for absorption correction. wR2(int) was 0.1307 before and 0.0554 after correction. The Ratio of minimum to maximum transmission is 0.9466. The \l/2 correction factor is Not present.'
_exptl_crystal_colour colourless
_exptl_crystal_colour_primary colourless
_exptl_crystal_density_diffrn 1.318
_exptl_crystal_description plate
_exptl_crystal_F_000 1024
_exptl_crystal_size_max 0.347
_exptl_crystal_size_mid 0.129
_exptl_crystal_size_min 0.045
_refine_diff_density_max 0.447
_refine_diff_density_min -0.423
_refine_diff_density_rms 0.063
_refine_ls_extinction_method none
_refine_ls_goodness_of_fit_ref 1.040
_refine_ls_hydrogen_treatment mixed
_refine_ls_matrix_type full
_refine_ls_number_parameters 333
_refine_ls_number_reflns 7491
_refine_ls_number_restraints 0
_refine_ls_restrained_S_all 1.040
_refine_ls_R_factor_all 0.0549
_refine_ls_R_factor_gt 0.0464
_refine_ls_shift/su_max 0.001
_refine_ls_shift/su_mean 0.000
_refine_ls_structure_factor_coef Fsqd
_refine_ls_weighting_details 'w=1/[\s^2^(Fo^2^)+(0.0684P)^2^+1.1760P] where P=(Fo^2^+2Fc^2^)/3'
_refine_ls_weighting_scheme calc
_refine_ls_wR_factor_gt 0.1263
_refine_ls_wR_factor_ref 0.1331
_reflns_Friedel_coverage 0.000
_reflns_number_gt 6360
_reflns_number_total 7491
_reflns_threshold_expression 'I > 2\s(I)'
_cod_data_source_file cs8b03770_si_004.cif
_cod_data_source_block mo_0132_cg_0m
_cod_database_code 4515796
_shelx_shelxl_version_number 2016/6
_shelx_space_group_comment
;
The symmetry employed for this shelxl refinement is uniquely defined
by the following loop, which should always be used as a source of
symmetry information in preference to the above space-group names.
They are only intended as comments.
;
_shelx_estimated_absorpt_t_max 0.996
_shelx_estimated_absorpt_t_min 0.969
_olex2_refinement_description
;
1. Fixed Uiso
 At 1.2 times of:
  All C(H) groups, All C(H,H) groups
2.a Ternary CH refined with riding coordinates:
 C11(H11), C25(H25)
2.b Secondary CH2 refined with riding coordinates:
 C12(H12A,H12B), C13(H13A,H13B), C14(H14A,H14B), C26(H26A,H26B), C27(H27A,
 H27B), C28(H28A,H28B)
2.c Aromatic/amide H refined with riding coordinates:
 C2(H2), C3(H3), C4(H4), C7(H7), C8(H8), C9(H9), C16(H16), C17(H17), C18(H18),
 C21(H21), C22(H22), C23(H23)
;
_olex2_submission_special_instructions 'No special instructions were received'

loop_
_space_group_symop_operation_xyz
'x, y, z'
'-x, y+1/2, -z+1/2'
'-x, -y, -z'
'x, -y-1/2, z-1/2'

loop_
_atom_site_label
_atom_site_type_symbol
_atom_site_fract_x
_atom_site_fract_y
_atom_site_fract_z
_atom_site_U_iso_or_equiv
_atom_site_adp_type
_atom_site_occupancy
_atom_site_site_symmetry_order
_atom_site_calc_flag
_atom_site_refinement_flags_posn
F1 F 0.49838(6) 0.39138(12) 0.76159(3) 0.02916(19) Uani 1 1 d .
N1 N 0.32243(8) 0.53056(12) 0.72239(4) 0.01634(18) Uani 1 1 d .
H1 H 0.3548(13) 0.494(2) 0.6948(8) 0.025(4) Uiso 1 1 d .
N2 N 0.30192(7) 0.76405(12) 0.66497(4) 0.01687(18) Uani 1 1 d .
N3 N 0.28540(7) 0.78032(12) 0.76788(4) 0.01744(19) Uani 1 1 d .
C1 C 0.30230(8) 0.69761(13) 0.71907(5) 0.01429(19) Uani 1 1 d .
C2 C 0.28773(9) 0.92883(15) 0.66104(5) 0.0214(2) Uani 1 1 d .
H2 H 0.288881 0.980867 0.623961 0.026 Uiso 1 1 calc R
C3 C 0.27143(10) 1.02693(15) 0.70872(6) 0.0240(2) Uani 1 1 d .
H3 H 0.261862 1.144238 0.705394 0.029 Uiso 1 1 calc R
C4 C 0.26985(9) 0.94449(15) 0.76159(5) 0.0213(2) Uani 1 1 d .
H4 H 0.257080 1.007754 0.795039 0.026 Uiso 1 1 calc R
C5 C 0.33012(9) 0.43848(14) 0.77528(5) 0.0160(2) Uani 1 1 d .
C6 C 0.42130(9) 0.36367(15) 0.79393(5) 0.0188(2) Uani 1 1 d .
C7 C 0.43637(9) 0.26399(16) 0.84298(5) 0.0217(2) Uani 1 1 d .
H7 H 0.499696 0.213629 0.853898 0.026 Uiso 1 1 calc R
C8 C 0.35602(10) 0.23967(15) 0.87587(5) 0.0212(2) Uani 1 1 d .
H8 H 0.364101 0.173588 0.910351 0.025 Uiso 1 1 calc R
C9 C 0.26365(9) 0.31236(15) 0.85819(5) 0.0194(2) Uani 1 1 d .
H9 H 0.209345 0.295084 0.881182 0.023 Uiso 1 1 calc R
C10 C 0.24812(9) 0.41002(14) 0.80768(5) 0.0173(2) Uani 1 1 d .
C11 C 0.14557(9) 0.48081(16) 0.78898(5) 0.0208(2) Uani 1 1 d .
H11 H 0.145904 0.602886 0.798200 0.025 Uiso 1 1 calc R
C12 C 0.05145(10) 0.40043(19) 0.81155(6) 0.0275(3) Uani 1 1 d .
H12A H 0.058682 0.279615 0.820115 0.033 Uiso 1 1 calc R
H12B H 0.026046 0.461060 0.844622 0.033 Uiso 1 1 calc R
C13 C -0.00642(10) 0.43945(19) 0.75159(6) 0.0287(3) Uani 1 1 d .
H13A H -0.048663 0.345996 0.735168 0.034 Uiso 1 1 calc R
H13B H -0.045076 0.544965 0.750779 0.034 Uiso 1 1 calc R
C14 C 0.09515(10) 0.45464(19) 0.72565(6) 0.0268(3) Uani 1 1 d .
H14A H 0.099959 0.552655 0.699808 0.032 Uiso 1 1 calc R
H14B H 0.116402 0.351217 0.706727 0.032 Uiso 1 1 calc R
F2 F 0.31336(6) 0.86578(9) 0.51660(4) 0.02590(17) Uani 1 1 d .
N4 N 0.31226(7) 0.55263(12) 0.56206(4) 0.01601(18) Uani 1 1 d .
H4A H 0.3080(14) 0.618(2) 0.5933(8) 0.030(4) Uiso 1 1 d .
N5 N 0.42344(7) 0.39752(13) 0.62220(4) 0.01765(19) Uani 1 1 d .
N6 N 0.40527(8) 0.35063(13) 0.51853(4) 0.01867(19) Uani 1 1 d .
C15 C 0.38258(8) 0.42899(14) 0.56704(5) 0.01491(19) Uani 1 1 d .
C16 C 0.49471(9) 0.28039(16) 0.62770(5) 0.0212(2) Uani 1 1 d .
H16 H 0.526669 0.256839 0.665567 0.025 Uiso 1 1 calc R
C17 C 0.52401(10) 0.19168(17) 0.58042(6) 0.0237(2) Uani 1 1 d .
H17 H 0.574442 0.107933 0.584940 0.028 Uiso 1 1 calc R
C18 C 0.47561(9) 0.23211(16) 0.52630(5) 0.0227(2) Uani 1 1 d .
H18 H 0.493226 0.172719 0.493011 0.027 Uiso 1 1 calc R
C19 C 0.25164(8) 0.58992(14) 0.50993(5) 0.0155(2) Uani 1 1 d .
C20 C 0.25309(9) 0.75086(15) 0.48720(5) 0.0200(2) Uani 1 1 d .
C21 C 0.19713(11) 0.79895(17) 0.43628(6) 0.0271(3) Uani 1 1 d .
H21 H 0.200987 0.909588 0.421735 0.033 Uiso 1 1 calc R
C22 C 0.13515(11) 0.68109(19) 0.40699(5) 0.0281(3) Uani 1 1 d .
H22 H 0.097097 0.709801 0.371311 0.034 Uiso 1 1 calc R
C23 C 0.12857(10) 0.52145(17) 0.42965(5) 0.0231(2) Uani 1 1 d .
H23 H 0.084442 0.442798 0.409694 0.028 Uiso 1 1 calc R
C24 C 0.18552(8) 0.47373(15) 0.48124(5) 0.0170(2) Uani 1 1 d .
C25 C 0.17451(9) 0.30135(14) 0.50536(5) 0.0185(2) Uani 1 1 d .
H25 H 0.231340 0.230192 0.494724 0.022 Uiso 1 1 calc R
C26 C 0.16081(10) 0.27598(16) 0.57111(6) 0.0241(2) Uani 1 1 d .
H26A H 0.223055 0.243434 0.595292 0.029 Uiso 1 1 calc R
H26B H 0.126980 0.370216 0.588994 0.029 Uiso 1 1 calc R
C27 C 0.09068(11) 0.12809(17) 0.55278(7) 0.0293(3) Uani 1 1 d .
H27A H 0.124871 0.018326 0.553998 0.035 Uiso 1 1 calc R
H27B H 0.029250 0.124021 0.573443 0.035 Uiso 1 1 calc R
C28 C 0.07455(10) 0.20556(18) 0.49119(6) 0.0274(3) Uani 1 1 d .
H28A H 0.014801 0.278673 0.485092 0.033 Uiso 1 1 calc R
H28B H 0.075922 0.123453 0.459073 0.033 Uiso 1 1 calc R

loop_
_atom_site_aniso_label
_atom_site_aniso_U_11
_atom_site_aniso_U_22
_atom_site_aniso_U_33
_atom_site_aniso_U_23
_atom_site_aniso_U_13
_atom_site_aniso_U_12
F1 0.0201(3) 0.0432(5) 0.0248(4) 0.0058(3) 0.0049(3) 0.0054(3)
N1 0.0222(4) 0.0148(4) 0.0126(4) -0.0007(3) 0.0045(3) 0.0035(3)
N2 0.0204(4) 0.0146(4) 0.0153(4) -0.0006(3) 0.0000(3) 0.0029(3)
N3 0.0178(4) 0.0177(4) 0.0168(4) -0.0054(3) 0.0016(3) -0.0004(3)
C1 0.0135(4) 0.0145(5) 0.0146(4) -0.0022(4) 0.0005(3) 0.0004(4)
C2 0.0260(6) 0.0163(5) 0.0213(5) 0.0011(4) -0.0009(4) 0.0032(4)
C3 0.0288(6) 0.0145(5) 0.0282(6) -0.0040(4) -0.0003(5) 0.0039(4)
C4 0.0216(5) 0.0188(5) 0.0233(5) -0.0084(4) 0.0011(4) 0.0011(4)
C5 0.0215(5) 0.0139(5) 0.0126(4) -0.0012(4) 0.0017(4) 0.0011(4)
C6 0.0195(5) 0.0209(5) 0.0159(5) -0.0001(4) 0.0018(4) 0.0005(4)
C7 0.0237(5) 0.0225(5) 0.0181(5) 0.0021(4) -0.0018(4) 0.0033(4)
C8 0.0305(6) 0.0185(5) 0.0144(5) 0.0011(4) 0.0010(4) -0.0003(4)
C9 0.0265(5) 0.0170(5) 0.0153(5) -0.0015(4) 0.0051(4) -0.0011(4)
C10 0.0223(5) 0.0149(5) 0.0151(5) -0.0026(4) 0.0034(4) 0.0009(4)
C11 0.0202(5) 0.0212(5) 0.0215(5) -0.0025(4) 0.0049(4) 0.0002(4)
C12 0.0235(6) 0.0341(7) 0.0258(6) -0.0035(5) 0.0074(5) -0.0040(5)
C13 0.0208(5) 0.0323(7) 0.0327(6) -0.0027(5) 0.0011(5) -0.0007(5)
C14 0.0224(6) 0.0348(7) 0.0230(6) 0.0002(5) 0.0019(5) 0.0035(5)
F2 0.0312(4) 0.0168(3) 0.0303(4) 0.0000(3) 0.0059(3) -0.0031(3)
N4 0.0197(4) 0.0147(4) 0.0133(4) -0.0024(3) -0.0002(3) 0.0037(3)
N5 0.0197(4) 0.0184(4) 0.0144(4) -0.0020(3) -0.0008(3) 0.0038(4)
N6 0.0199(4) 0.0203(5) 0.0159(4) -0.0032(4) 0.0017(3) 0.0039(4)
C15 0.0151(4) 0.0144(4) 0.0151(5) -0.0012(4) 0.0006(4) 0.0000(4)
C16 0.0218(5) 0.0228(5) 0.0183(5) -0.0010(4) -0.0020(4) 0.0057(4)
C17 0.0233(5) 0.0242(6) 0.0233(6) -0.0025(5) 0.0008(4) 0.0097(5)
C18 0.0236(5) 0.0239(6) 0.0206(5) -0.0054(4) 0.0025(4) 0.0070(5)
C19 0.0180(5) 0.0161(5) 0.0129(4) 0.0007(4) 0.0031(4) 0.0034(4)
C20 0.0244(5) 0.0167(5) 0.0197(5) 0.0015(4) 0.0056(4) 0.0012(4)
C21 0.0358(7) 0.0239(6) 0.0223(6) 0.0092(5) 0.0063(5) 0.0081(5)
C22 0.0347(7) 0.0330(7) 0.0161(5) 0.0051(5) -0.0008(5) 0.0116(6)
C23 0.0247(6) 0.0278(6) 0.0161(5) -0.0026(4) -0.0021(4) 0.0062(5)
C24 0.0179(5) 0.0189(5) 0.0143(4) -0.0019(4) 0.0016(4) 0.0032(4)
C25 0.0182(5) 0.0171(5) 0.0200(5) -0.0024(4) 0.0004(4) -0.0001(4)
C26 0.0298(6) 0.0203(5) 0.0222(5) 0.0031(4) 0.0031(5) -0.0032(5)
C27 0.0261(6) 0.0227(6) 0.0400(7) 0.0020(5) 0.0073(5) -0.0042(5)
C28 0.0214(5) 0.0275(6) 0.0326(7) -0.0055(5) -0.0001(5) -0.0051(5)

loop_
_atom_type_symbol
_atom_type_description
_atom_type_scat_dispersion_real
_atom_type_scat_dispersion_imag
_atom_type_scat_source
C C 0.0033 0.0016 'International Tables Vol C Tables 4.2.6.8 and 6.1.1.4'
H H 0.0000 0.0000 'International Tables Vol C Tables 4.2.6.8 and 6.1.1.4'
F F 0.0171 0.0103 'International Tables Vol C Tables 4.2.6.8 and 6.1.1.4'
N N 0.0061 0.0033 'International Tables Vol C Tables 4.2.6.8 and 6.1.1.4'

loop_
_geom_angle_atom_site_label_1
_geom_angle_atom_site_label_2
_geom_angle_atom_site_label_3
_geom_angle
C1 N1 C5 123.71(9)
C2 N2 C1 116.03(10)
C4 N3 C1 115.63(10)
N2 C1 N1 114.81(9)
N3 C1 N1 119.07(10)
N3 C1 N2 126.11(10)
N2 C2 C3 122.71(12)
C2 C3 C4 116.22(11)
N3 C4 C3 123.23(11)
C6 C5 N1 118.46(10)
C6 C5 C10 118.39(10)
C10 C5 N1 123.01(10)
F1 C6 C5 117.13(10)
F1 C6 C7 119.16(11)
C7 C6 C5 123.71(11)
C6 C7 C8 117.86(11)
C7 C8 C9 119.79(11)
C8 C9 C10 122.12(11)
C5 C10 C11 121.68(10)
C9 C10 C5 118.09(11)
C9 C10 C11 120.22(10)
C10 C11 C12 119.76(11)
C10 C11 C14 120.95(10)
C12 C11 C14 87.99(10)
C13 C12 C11 88.31(10)
C14 C13 C12 88.68(10)
C13 C14 C11 88.10(10)
C15 N4 C19 124.03(9)
C16 N5 C15 116.01(10)
C18 N6 C15 115.84(10)
N5 C15 N4 115.21(10)
N6 C15 N4 118.78(10)
N6 C15 N5 126.02(10)
N5 C16 C17 122.71(11)
C18 C17 C16 116.17(11)
N6 C18 C17 123.22(11)
C20 C19 N4 119.12(10)
C20 C19 C24 117.97(10)
C24 C19 N4 122.83(10)
F2 C20 C19 118.03(10)
F2 C20 C21 118.59(11)
C21 C20 C19 123.37(12)
C20 C21 C22 118.07(12)
C23 C22 C21 120.16(11)
C22 C23 C24 121.39(12)
C19 C24 C25 121.12(10)
C23 C24 C19 118.91(11)
C23 C24 C25 119.97(11)
C24 C25 C26 120.34(10)
C24 C25 C28 119.49(10)
C28 C25 C26 87.55(9)
C27 C26 C25 87.81(10)
C28 C27 C26 88.18(10)
C27 C28 C25 88.07(10)

loop_
_geom_bond_atom_site_label_1
_geom_bond_atom_site_label_2
_geom_bond_distance
F1 C6 1.3485(14)
N1 C1 1.3650(14)
N1 C5 1.4167(14)
N2 C1 1.3520(14)
N2 C2 1.3347(15)
N3 C1 1.3409(14)
N3 C4 1.3364(16)
C2 C3 1.3829(17)
C3 C4 1.3847(18)
C5 C6 1.3891(16)
C5 C10 1.4045(16)
C6 C7 1.3796(16)
C7 C8 1.3881(18)
C8 C9 1.3908(17)
C9 C10 1.3981(16)
C10 C11 1.5083(17)
C11 C12 1.5491(18)
C11 C14 1.5571(18)
C12 C13 1.545(2)
C13 C14 1.5425(19)
F2 C20 1.3589(14)
N4 C15 1.3631(14)
N4 C19 1.4111(14)
N5 C15 1.3538(14)
N5 C16 1.3350(15)
N6 C15 1.3400(14)
N6 C18 1.3365(15)
C16 C17 1.3868(17)
C17 C18 1.3830(17)
C19 C20 1.3913(16)
C19 C24 1.4031(16)
C20 C21 1.3806(17)
C21 C22 1.386(2)
C22 C23 1.3862(19)
C23 C24 1.3982(16)
C24 C25 1.5000(16)
C25 C26 1.5531(17)
C25 C28 1.5491(17)
C26 C27 1.5438(19)
C27 C28 1.541(2)

loop_
_geom_hbond_atom_site_label_D
_geom_hbond_atom_site_label_H
_geom_hbond_atom_site_label_A
_geom_hbond_distance_DH
_geom_hbond_distance_HA
_geom_hbond_distance_DA
_geom_hbond_angle_DHA
N1 H1 N5 0.853(18) 2.128(18) 2.9796(14) 175.1(16)
N4 H4A N2 0.896(19) 2.027(19) 2.9227(13) 178.5(18)
